data_1501552
loop_
_publ_author_name
'Okba Saied'
'Thierry Maris'
'Michel Simard'
'Wuest,James D'

_publ_section_title
;
 Tectonique Mol\'eculaire: Stabilisation d'un polymorphe d'inclusion
 m\'etastable
;
_journal_name_full 'Journal de la Soci\'et\'e Chimique de Tunisie'
_journal_page_first 101
_journal_page_last 107
_journal_volume 11
_journal_year 2009
_chemical_formula_moiety 'C20 H16 N4 O4 Sn, 4(C3 H6 O2)'
_chemical_formula_sum 'C32 H40 N4 O12 Sn'
_chemical_formula_weight 791.37
_space_group_IT_number 2
_symmetry_cell_setting triclinic
_symmetry_space_group_name_Hall '-P 1'
_symmetry_space_group_name_H-M 'P -1'
_atom_sites_solution_hydrogens geom
_atom_sites_solution_primary direct
_atom_sites_solution_secondary difmap
_audit_creation_method SHELXL-97
_cell_angle_alpha 104.233(5)
_cell_angle_beta 98.682(5)
_cell_angle_gamma 92.148(5)
_cell_formula_units_Z 2
_cell_length_a 8.612(5)
_cell_length_b 13.909(5)
_cell_length_c 15.522(5)
_cell_measurement_reflns_used 14156
_cell_measurement_temperature 293(2)
_cell_measurement_theta_max 72.6915
_cell_measurement_theta_min 2.983
_cell_volume 1776.2(13)
_computing_cell_refinement 'SMART (Bruker, 1999)'
_computing_data_collection 'SMART (Bruker, 1999)'
_computing_data_reduction 'SAINT (Bruker, 1999)'
_computing_molecular_graphics 'SHELXL-97 (Sheldrick, 1997)'
_computing_structure_refinement 'SHELXL-97 (Sheldrick, 1997)'
_computing_structure_solution 'SHELXS-97 (Sheldrick, 1990)'
_diffrn_ambient_temperature 293(2)
_diffrn_detector_area_resol_mean 4.5
_diffrn_measured_fraction_theta_full 0.841
_diffrn_measured_fraction_theta_max 0.841
_diffrn_measurement_device_type 'Bruker Smart 2K'
_diffrn_measurement_method \w
_diffrn_radiation_monochromator graphite
_diffrn_radiation_source 'fine-focus sealed tube'
_diffrn_radiation_type CuK\a
_diffrn_radiation_wavelength 1.54178
_diffrn_reflns_av_R_equivalents 0.0000
_diffrn_reflns_av_sigmaI/netI 0.0576
_diffrn_reflns_limit_h_max 10
_diffrn_reflns_limit_h_min -10
_diffrn_reflns_limit_k_max 16
_diffrn_reflns_limit_k_min -16
_diffrn_reflns_limit_l_max 18
_diffrn_reflns_limit_l_min 0
_diffrn_reflns_number 5932
_diffrn_reflns_theta_full 72.48
_diffrn_reflns_theta_max 72.48
_diffrn_reflns_theta_min 2.98
_diffrn_standards_number 2
_exptl_absorpt_coefficient_mu 6.288
_exptl_absorpt_correction_T_max 1
_exptl_absorpt_correction_T_min 0.4246
_exptl_absorpt_correction_type multi-scan
_exptl_crystal_colour Colourless
_exptl_crystal_density_diffrn 1.480
_exptl_crystal_density_method 'not measured'
_exptl_crystal_description block
_exptl_crystal_F_000 812
_exptl_crystal_size_max 0.3
_exptl_crystal_size_mid 0.2
_exptl_crystal_size_min 0.2
_refine_diff_density_max 1.803
_refine_diff_density_min -0.925
_refine_diff_density_rms 0.122
_refine_ls_extinction_method none
_refine_ls_goodness_of_fit_ref 1.028
_refine_ls_hydrogen_treatment mixed
_refine_ls_matrix_type full
_refine_ls_number_parameters 442
_refine_ls_number_reflns 5932
_refine_ls_number_restraints 0
_refine_ls_restrained_S_all 1.028
_refine_ls_R_factor_all 0.0693
_refine_ls_R_factor_gt 0.0543
_refine_ls_shift/su_max 0.063
_refine_ls_shift/su_mean 0.010
_refine_ls_structure_factor_coef Fsqd
_refine_ls_weighting_details 'calc w=1/[\s^2^(Fo^2^)+(0.1137P)^2^] where P=(Fo^2^+2Fc^2^)/3'
_refine_ls_weighting_scheme calc
_refine_ls_wR_factor_gt 0.1436
_refine_ls_wR_factor_ref 0.1578
_reflns_number_gt 4938
_reflns_number_total 5932
_reflns_threshold_expression >2sigma(I)
_cod_data_source_file deposit.cif
_cod_data_source_block jiw470
_cod_original_sg_symbol_H-M P-1
_cod_database_code 1501552

loop_
_symmetry_equiv_pos_as_xyz
'x, y, z'
'-x, -y, -z'

loop_
_atom_site_label
_atom_site_type_symbol
_atom_site_fract_x
_atom_site_fract_y
_atom_site_fract_z
_atom_site_U_iso_or_equiv
_atom_site_adp_type
_atom_site_occupancy
_atom_site_symmetry_multiplicity
_atom_site_calc_flag
_atom_site_refinement_flags
Sn1 Sn -0.09291(4) 0.28672(2) 0.74435(2) 0.03882(16) Uani 1 1 d .
C1 C -0.2936(6) 0.3498(3) 0.6887(4) 0.0400(12) Uani 1 1 d .
C2 C -0.2736(7) 0.4042(4) 0.6288(4) 0.0455(13) Uani 1 1 d .
H2 H -0.1726 0.4169 0.6177 0.055 Uiso 1 1 calc .
N3 N -0.3981(6) 0.4407(3) 0.5845(3) 0.0487(11) Uani 1 1 d .
H3 H -0.3786 0.4759 0.5484 0.058 Uiso 1 1 calc .
C4 C -0.5513(7) 0.4248(4) 0.5940(4) 0.0455(13) Uani 1 1 d .
O4 O -0.6592(5) 0.4568(3) 0.5459(3) 0.0565(11) Uani 1 1 d .
C5 C -0.5753(7) 0.3709(4) 0.6589(4) 0.0490(14) Uani 1 1 d .
H5 H -0.6759 0.3607 0.6715 0.059 Uiso 1 1 calc .
C6 C -0.4507(7) 0.3343(4) 0.7021(4) 0.0451(13) Uani 1 1 d .
H6 H -0.4695 0.2974 0.7424 0.054 Uiso 1 1 calc .
C7 C 0.0614(6) 0.4020(3) 0.8393(4) 0.0396(12) Uani 1 1 d .
C8 C 0.2118(7) 0.3838(4) 0.8668(4) 0.0465(13) Uani 1 1 d .
H8 H 0.2462 0.3220 0.8419 0.056 Uiso 1 1 calc .
N9 N 0.3142(6) 0.4517(3) 0.9290(4) 0.0491(12) Uani 1 1 d .
H9A H 0.4086 0.4361 0.9432 0.059 Uiso 1 1 calc .
C10 C 0.2744(7) 0.5439(4) 0.9700(4) 0.0476(14) Uani 1 1 d .
O10 O 0.3760(5) 0.6011(3) 1.0295(3) 0.0642(12) Uani 1 1 d .
C11 C 0.1183(7) 0.5666(4) 0.9406(4) 0.0501(14) Uani 1 1 d .
H11 H 0.0861 0.6295 0.9639 0.060 Uiso 1 1 calc .
C12 C 0.0160(6) 0.4973(4) 0.8791(4) 0.0455(13) Uani 1 1 d .
H12 H -0.0864 0.5130 0.8627 0.055 Uiso 1 1 calc .
C13 C -0.1384(6) 0.1735(3) 0.8101(4) 0.0391(12) Uani 1 1 d .
C14 C -0.0464(6) 0.1726(3) 0.8893(4) 0.0413(12) Uani 1 1 d .
H14 H 0.0249 0.2267 0.9189 0.050 Uiso 1 1 calc .
N15 N -0.0578(5) 0.0927(3) 0.9261(3) 0.0417(10) Uani 1 1 d .
H15 H 0.0027 0.0948 0.9760 0.050 Uiso 1 1 calc .
C16 C -0.1593(6) 0.0102(4) 0.8880(4) 0.0405(12) Uani 1 1 d .
O16 O -0.1595(5) -0.0598(3) 0.9261(3) 0.0532(10) Uani 1 1 d .
C17 C -0.2577(7) 0.0111(4) 0.8060(4) 0.0475(14) Uani 1 1 d .
H17 H -0.3308 -0.0425 0.7778 0.057 Uiso 1 1 calc .
C18 C -0.2467(7) 0.0895(4) 0.7679(4) 0.0455(13) Uani 1 1 d .
H18 H -0.3111 0.0878 0.7137 0.055 Uiso 1 1 calc .
C19 C 0.0240(7) 0.2111(4) 0.6384(4) 0.0472(13) Uani 1 1 d .
C20 C 0.1330(8) 0.1485(4) 0.6560(4) 0.0522(14) Uani 1 1 d .
H20 H 0.1638 0.1454 0.7152 0.063 Uiso 1 1 calc .
N21 N 0.1999(6) 0.0895(4) 0.5896(3) 0.0594(13) Uani 1 1 d .
H21 H 0.2722 0.0529 0.6046 0.071 Uiso 1 1 calc .
C22 C 0.1573(10) 0.0860(5) 0.5010(5) 0.0706(19) Uani 1 1 d .
O22 O 0.2212(8) 0.0277(4) 0.4436(3) 0.0950(18) Uani 1 1 d .
C23 C 0.0448(11) 0.1535(7) 0.4810(5) 0.084(3) Uani 1 1 d .
H23 H 0.0140 0.1563 0.4217 0.101 Uiso 1 1 calc .
C24 C -0.0170(9) 0.2131(5) 0.5472(5) 0.0684(19) Uani 1 1 d .
H24 H -0.0890 0.2571 0.5325 0.082 Uiso 1 1 calc .
C25 C -0.4098(8) 0.3689(5) 1.1953(5) 0.0687(19) Uani 1 1 d .
H25A H -0.3512 0.4315 1.2244 0.103 Uiso 1 1 calc R
H25B H -0.3626 0.3354 1.1451 0.103 Uiso 1 1 calc R
H25C H -0.4088 0.3285 1.2374 0.103 Uiso 1 1 calc R
C26 C -0.5780(8) 0.3867(5) 1.1623(5) 0.0662(18) Uani 1 1 d .
H26A H -0.6221 0.4234 1.2134 0.079 Uiso 1 1 calc R
H26B H -0.5767 0.4285 1.1207 0.079 Uiso 1 1 calc R
C27 C -0.6860(8) 0.2944(4) 1.1159(4) 0.0523(15) Uani 1 1 d .
O28 O -0.7930(7) 0.2921(3) 1.0572(4) 0.0821(16) Uani 1 1 d .
O29 O -0.6491(5) 0.2174(3) 1.1476(3) 0.0644(12) Uani 1 1 d .
H29 H -0.7057 0.1681 1.1177 0.097 Uiso 1 1 calc .
C30 C -0.7019(9) -0.0078(5) 0.8337(5) 0.077(2) Uani 1 1 d .
H30A H -0.7305 -0.0689 0.8478 0.116 Uiso 1 1 calc R
H30B H -0.6530 -0.0222 0.7808 0.116 Uiso 1 1 calc R
H30C H -0.7947 0.0265 0.8229 0.116 Uiso 1 1 calc R
C31 C -0.5875(8) 0.0571(4) 0.9122(5) 0.0605(17) Uani 1 1 d .
H31A H -0.4944 0.0217 0.9226 0.073 Uiso 1 1 calc R
H31B H -0.6360 0.0684 0.9659 0.073 Uiso 1 1 calc R
C32 C -0.5375(8) 0.1568(4) 0.8979(4) 0.0519(15) Uani 1 1 d .
O33 O -0.5960(5) 0.1895(3) 0.8367(3) 0.0586(11) Uani 1 1 d .
O34 O -0.4216(6) 0.2051(3) 0.9637(3) 0.0649(12) Uani 1 1 d .
H34 H -0.4128 0.2638 0.9629 0.097 Uiso 1 1 calc .
C35 C -0.0110(12) 0.2529(7) 0.2592(6) 0.102(3) Uani 1 1 d .
H35A H 0.0712 0.2271 0.2268 0.153 Uiso 1 1 calc R
H35B H -0.1010 0.2606 0.2174 0.153 Uiso 1 1 calc R
H35C H -0.0401 0.2076 0.2928 0.153 Uiso 1 1 calc R
C36 C 0.0454(11) 0.3500(6) 0.3213(8) 0.106(3) Uani 1 1 d .
H36A H 0.0770 0.3945 0.2868 0.127 Uiso 1 1 calc R
H36B H 0.1381 0.3416 0.3621 0.127 Uiso 1 1 calc R
C37 C -0.0736(9) 0.3977(5) 0.3760(6) 0.072(2) Uani 1 1 d .
O38 O -0.1475(8) 0.3540(5) 0.4155(5) 0.106(2) Uani 1 1 d .
O39 O -0.0850(5) 0.4903(3) 0.3777(4) 0.0754(14) Uani 1 1 d .
H39 H -0.1500 0.5129 0.4093 0.113 Uiso 1 1 calc .
C40 C -0.5367(14) 0.2369(8) 0.3668(6) 0.120(4) Uani 1 1 d .
H40A H -0.5927 0.2960 0.3759 0.180 Uiso 1 1 calc R
H40B H -0.5942 0.1867 0.3171 0.180 Uiso 1 1 calc R
H40C H -0.4342 0.2517 0.3540 0.180 Uiso 1 1 calc R
C41 C -0.5221(17) 0.2046(7) 0.4394(7) 0.145(6) Uani 1 1 d .
H41A H -0.6279 0.1929 0.4508 0.174 Uiso 1 1 calc R
H41B H -0.4712 0.2593 0.4885 0.174 Uiso 1 1 calc R
C42 C -0.4383(11) 0.1154(5) 0.4480(5) 0.079(2) Uani 1 1 d .
O43 O -0.4120(6) 0.0533(3) 0.3837(3) 0.0751(14) Uani 1 1 d .
O44 O -0.3916(7) 0.1116(4) 0.5318(4) 0.0850(16) Uani 1 1 d .
H44 H -0.3016 0.0939 0.5371 0.128 Uiso 1 1 calc .

loop_
_atom_site_aniso_label
_atom_site_aniso_U_11
_atom_site_aniso_U_22
_atom_site_aniso_U_33
_atom_site_aniso_U_23
_atom_site_aniso_U_13
_atom_site_aniso_U_12
Sn1 0.0500(2) 0.0280(2) 0.0412(2) 0.01508(16) 0.00564(19) 0.00234(14)
C1 0.045(3) 0.029(2) 0.049(3) 0.019(2) 0.002(3) 0.007(2)
C2 0.051(3) 0.039(3) 0.050(3) 0.020(3) 0.006(3) 0.001(2)
N3 0.057(3) 0.039(2) 0.058(3) 0.027(2) 0.008(3) 0.007(2)
C4 0.050(3) 0.038(3) 0.048(3) 0.012(3) 0.005(3) 0.013(2)
O4 0.054(2) 0.061(3) 0.062(3) 0.027(2) 0.011(2) 0.015(2)
C5 0.053(3) 0.047(3) 0.056(4) 0.021(3) 0.023(3) 0.011(3)
C6 0.058(3) 0.037(3) 0.040(3) 0.012(2) 0.005(3) -0.004(2)
C7 0.049(3) 0.026(2) 0.042(3) 0.008(2) 0.002(3) -0.004(2)
C8 0.060(3) 0.028(2) 0.053(3) 0.013(2) 0.009(3) 0.001(2)
N9 0.053(3) 0.031(2) 0.060(3) 0.009(2) 0.004(3) -0.0003(19)
C10 0.057(3) 0.031(3) 0.053(4) 0.009(3) 0.006(3) -0.004(2)
O10 0.062(3) 0.038(2) 0.079(3) 0.001(2) -0.006(3) -0.0023(19)
C11 0.058(3) 0.034(3) 0.056(4) 0.008(3) 0.011(3) 0.004(2)
C12 0.050(3) 0.036(3) 0.053(3) 0.016(3) 0.011(3) 0.005(2)
C13 0.055(3) 0.024(2) 0.040(3) 0.014(2) 0.005(3) 0.001(2)
C14 0.050(3) 0.030(2) 0.045(3) 0.012(2) 0.008(3) 0.001(2)
N15 0.055(3) 0.034(2) 0.037(2) 0.0161(19) 0.002(2) 0.0002(19)
C16 0.049(3) 0.033(3) 0.040(3) 0.012(2) 0.006(3) -0.001(2)
O16 0.071(3) 0.0356(19) 0.056(3) 0.0227(18) 0.005(2) -0.0072(18)
C17 0.064(3) 0.032(3) 0.045(3) 0.011(2) 0.005(3) -0.008(2)
C18 0.063(3) 0.037(3) 0.036(3) 0.012(2) 0.005(3) 0.002(2)
C19 0.062(3) 0.039(3) 0.046(3) 0.018(3) 0.016(3) 0.007(2)
C20 0.073(4) 0.040(3) 0.043(3) 0.009(3) 0.011(3) 0.003(3)
N21 0.077(4) 0.057(3) 0.043(3) 0.007(2) 0.011(3) 0.024(3)
C22 0.098(6) 0.072(4) 0.041(4) 0.010(3) 0.013(4) 0.020(4)
O22 0.135(5) 0.101(4) 0.054(3) 0.013(3) 0.033(3) 0.045(4)
C23 0.112(7) 0.102(6) 0.046(4) 0.027(4) 0.013(5) 0.038(5)
C24 0.089(5) 0.076(5) 0.047(4) 0.024(3) 0.011(4) 0.024(4)
C25 0.073(4) 0.060(4) 0.068(5) 0.019(4) -0.004(4) -0.017(3)
C26 0.074(4) 0.048(3) 0.071(5) 0.010(3) 0.004(4) -0.011(3)
C27 0.070(4) 0.038(3) 0.049(4) 0.012(3) 0.008(4) 0.000(3)
O28 0.095(4) 0.054(3) 0.085(4) 0.024(3) -0.032(3) -0.007(3)
O29 0.082(3) 0.047(2) 0.061(3) 0.024(2) -0.012(2) -0.014(2)
C30 0.095(5) 0.049(4) 0.092(6) 0.017(4) 0.029(5) -0.001(4)
C31 0.082(4) 0.049(3) 0.059(4) 0.021(3) 0.027(4) 0.015(3)
C32 0.063(4) 0.042(3) 0.056(4) 0.014(3) 0.022(4) 0.013(3)
O33 0.077(3) 0.041(2) 0.062(3) 0.022(2) 0.009(3) 0.012(2)
O34 0.082(3) 0.049(2) 0.057(3) 0.011(2) -0.003(3) 0.003(2)
C35 0.116(7) 0.092(6) 0.100(7) 0.018(5) 0.036(6) 0.008(5)
C36 0.090(6) 0.072(5) 0.158(10) 0.009(6) 0.058(6) 0.012(4)
C37 0.071(4) 0.062(4) 0.086(6) 0.026(4) 0.004(4) 0.002(3)
O38 0.111(4) 0.113(5) 0.125(5) 0.068(4) 0.047(4) 0.026(4)
O39 0.069(3) 0.062(3) 0.098(4) 0.021(3) 0.020(3) 0.006(2)
C40 0.191(11) 0.128(8) 0.070(6) 0.050(6) 0.052(7) 0.097(8)
C41 0.287(16) 0.078(6) 0.123(8) 0.052(6) 0.137(10) 0.093(8)
C42 0.131(7) 0.048(4) 0.066(5) 0.012(4) 0.045(5) 0.019(4)
O43 0.114(4) 0.057(3) 0.058(3) 0.009(2) 0.028(3) 0.031(3)
O44 0.126(5) 0.062(3) 0.064(3) -0.003(3) 0.035(3) 0.016(3)

loop_
_atom_type_symbol
_atom_type_description
_atom_type_scat_dispersion_real
_atom_type_scat_dispersion_imag
_atom_type_scat_source
C C 0.0181 0.0091 'International Tables Vol C Tables 4.2.6.8 and 6.1.1.4'
H H 0.0000 0.0000 'International Tables Vol C Tables 4.2.6.8 and 6.1.1.4'
N N 0.0311 0.0180 'International Tables Vol C Tables 4.2.6.8 and 6.1.1.4'
O O 0.0492 0.0322 'International Tables Vol C Tables 4.2.6.8 and 6.1.1.4'
Sn Sn 0.0259 5.4591 'International Tables Vol C Tables 4.2.6.8 and 6.1.1.4'

loop_
_geom_angle_atom_site_label_1
_geom_angle_atom_site_label_2
_geom_angle_atom_site_label_3
_geom_angle
_geom_angle_publ_flag
C13 Sn1 C1 116.4(2) y
C13 Sn1 C19 102.64(19) y
C1 Sn1 C19 109.4(2) y
C13 Sn1 C7 107.7(2) y
C1 Sn1 C7 109.5(2) y
C19 Sn1 C7 111.1(2) y
C2 C1 C6 115.7(5) y
C2 C1 Sn1 117.8(4) y
C6 C1 Sn1 126.3(4) y
C1 C2 N3 121.7(5) y
C2 N3 C4 124.2(4) y
O4 C4 N3 119.4(5) y
O4 C4 C5 125.3(5) y
N3 C4 C5 115.3(5) y
C6 C5 C4 119.9(5) y
C5 C6 C1 123.2(5) y
C8 C7 C12 116.1(5) y
C8 C7 Sn1 119.4(4) y
C12 C7 Sn1 124.4(4) y
N9 C8 C7 122.7(5) y
C8 N9 C10 123.0(5) y
O10 C10 N9 118.6(5) y
O10 C10 C11 125.7(5) y
N9 C10 C11 115.7(5) y
C12 C11 C10 120.7(5) y
C11 C12 C7 121.7(5) y
C14 C13 C18 117.5(4) y
C14 C13 Sn1 119.8(4) y
C18 C13 Sn1 122.1(4) y
C13 C14 N15 120.8(5) y
C16 N15 C14 124.0(5) y
O16 C16 N15 119.3(5) y
O16 C16 C17 125.0(5) y
N15 C16 C17 115.7(4) y
C18 C17 C16 121.1(5) y
C17 C18 C13 121.0(5) y
C20 C19 C24 116.3(5) y
C20 C19 Sn1 119.0(4) y
C24 C19 Sn1 124.3(4) y
C19 C20 N21 122.2(6) y
C22 N21 C20 122.9(6) y
O22 C22 N21 119.2(7) y
O22 C22 C23 125.0(7) y
N21 C22 C23 115.8(6) y
C24 C23 C22 120.6(7) y
C23 C24 C19 122.1(6) y
C27 C26 C25 115.6(6) y
O28 C27 O29 123.8(6) y
O28 C27 C26 123.3(6) y
O29 C27 C26 112.9(6) y
C30 C31 C32 113.9(6) y
O33 C32 O34 124.3(5) y
O33 C32 C31 124.7(6) y
O34 C32 C31 111.0(6) y
C35 C36 C37 114.3(7) y
O38 C37 O39 123.7(8) y
O38 C37 C36 122.7(7) y
O39 C37 C36 113.6(7) y
C40 C41 C42 123.0(7) y
O43 C42 O44 123.2(7) y
O43 C42 C41 122.6(8) y
O44 C42 C41 114.2(7) y

loop_
_geom_bond_atom_site_label_1
_geom_bond_atom_site_label_2
_geom_bond_distance
_geom_bond_publ_flag
Sn1 C13 2.131(4) y
Sn1 C1 2.131(5) y
Sn1 C19 2.133(5) y
Sn1 C7 2.144(5) y
C1 C2 1.360(7) y
C1 C6 1.415(7) y
C2 N3 1.367(7) y
N3 C4 1.366(7) y
C4 O4 1.266(7) y
C4 C5 1.429(8) y
C5 C6 1.361(9) y
C7 C8 1.355(8) y
C7 C12 1.415(7) y
C8 N9 1.354(7) y
N9 C10 1.365(7) y
C10 O10 1.262(7) y
C10 C11 1.426(9) y
C11 C12 1.359(8) y
C13 C14 1.362(7) y
C13 C18 1.422(7) y
C14 N15 1.375(6) y
N15 C16 1.366(6) y
C16 O16 1.258(6) y
C16 C17 1.421(8) y
C17 C18 1.370(7) y
C19 C20 1.347(8) y
C19 C24 1.415(8) y
C20 N21 1.366(7) y
N21 C22 1.357(8) y
C22 O22 1.258(8) y
C22 C23 1.427(11) y
C23 C24 1.344(10) y
C25 C26 1.513(10) y
C26 C27 1.512(9) y
C27 O28 1.188(8) y
C27 O29 1.314(7) y
C30 C31 1.516(10) y
C31 C32 1.514(8) y
C32 O33 1.203(7) y
C32 O34 1.340(8) y
C35 C36 1.469(11) y
C36 C37 1.499(11) y
C37 O38 1.192(9) y
C37 O39 1.290(8) y
C40 C41 1.302(11) y
C41 C42 1.483(11) y
C42 O43 1.205(8) y
C42 O44 1.316(9) y

loop_
_geom_hbond_atom_site_label_D
_geom_hbond_atom_site_label_H
_geom_hbond_atom_site_label_A
_geom_hbond_distance_DH
_geom_hbond_distance_HA
_geom_hbond_distance_DA
_geom_hbond_angle_DHA
_geom_hbond_site_symmetry_A
N3 H3 O4 0.86 1.98 2.836(6) 173.6 2_466
N9 H9A O10 0.86 1.96 2.817(7) 177.7 2_667
N15 H15 O16 0.86 2.04 2.874(6) 163.2 2_557
N21 H21 O43 0.86 1.97 2.811(7) 167.4 2_556
O29 H29 O16 0.82 1.79 2.599(5) 168.4 2_457
O34 H34 O10 0.82 1.87 2.683(6) 174.3 2_567
O39 H39 O4 0.82 1.90 2.698(6) 163.7 2_466
O44 H44 O22 0.82 1.92 2.541(8) 131.3 2_556

loop_
_geom_torsion_atom_site_label_1
_geom_torsion_atom_site_label_2
_geom_torsion_atom_site_label_3
_geom_torsion_atom_site_label_4
_geom_torsion
_geom_torsion_publ_flag
C13 Sn1 C1 C2 -164.8(4) y
C19 Sn1 C1 C2 -49.2(5) y
C7 Sn1 C1 C2 72.8(5) y
C13 Sn1 C1 C6 9.7(5) y
C19 Sn1 C1 C6 125.4(5) y
C7 Sn1 C1 C6 -112.7(5) y
C6 C1 C2 N3 -0.3(8) y
Sn1 C1 C2 N3 174.8(4) y
C1 C2 N3 C4 -1.5(9) y
C2 N3 C4 O4 -175.7(5) y
C2 N3 C4 C5 3.5(8) y
O4 C4 C5 C6 175.4(6) y
N3 C4 C5 C6 -3.8(8) y
C4 C5 C6 C1 2.3(9) y
C2 C1 C6 C5 -0.1(8) y
Sn1 C1 C6 C5 -174.8(5) y
C13 Sn1 C7 C8 68.3(5) y
C1 Sn1 C7 C8 -164.3(4) y
C19 Sn1 C7 C8 -43.4(5) y
C13 Sn1 C7 C12 -109.5(4) y
C1 Sn1 C7 C12 17.9(5) y
C19 Sn1 C7 C12 138.9(4) y
C12 C7 C8 N9 0.4(8) y
Sn1 C7 C8 N9 -177.6(4) y
C7 C8 N9 C10 0.7(9) y
C8 N9 C10 O10 177.5(5) y
C8 N9 C10 C11 -2.5(8) y
O10 C10 C11 C12 -176.7(6) y
N9 C10 C11 C12 3.3(8) y
C10 C11 C12 C7 -2.4(9) y
C8 C7 C12 C11 0.5(8) y
Sn1 C7 C12 C11 178.4(4) y
C1 Sn1 C13 C14 -137.9(4) y
C19 Sn1 C13 C14 102.7(4) y
C7 Sn1 C13 C14 -14.6(5) y
C1 Sn1 C13 C18 51.7(5) y
C19 Sn1 C13 C18 -67.7(5) y
C7 Sn1 C13 C18 175.0(4) y
C18 C13 C14 N15 0.7(8) y
Sn1 C13 C14 N15 -170.2(4) y
C13 C14 N15 C16 -0.4(8) y
C14 N15 C16 O16 179.0(5) y
C14 N15 C16 C17 -0.7(8) y
O16 C16 C17 C18 -178.2(6) y
N15 C16 C17 C18 1.4(8) y
C16 C17 C18 C13 -1.2(9) y
C14 C13 C18 C17 0.1(8) y
Sn1 C13 C18 C17 170.7(4) y
C13 Sn1 C19 C20 -41.9(5) y
C1 Sn1 C19 C20 -166.0(4) y
C7 Sn1 C19 C20 73.0(5) y
C13 Sn1 C19 C24 130.8(5) y
C1 Sn1 C19 C24 6.6(6) y
C7 Sn1 C19 C24 -114.4(5) y
C24 C19 C20 N21 -0.6(9) y
Sn1 C19 C20 N21 172.7(4) y
C19 C20 N21 C22 -2.9(10) y
C20 N21 C22 O22 -178.0(7) y
C20 N21 C22 C23 4.2(11) y
O22 C22 C23 C24 -180.0(8) y
N21 C22 C23 C24 -2.3(13) y
C22 C23 C24 C19 -0.9(14) y
C20 C19 C24 C23 2.4(11) y
Sn1 C19 C24 C23 -170.4(7) y
C25 C26 C27 O28 -148.6(7) y
C25 C26 C27 O29 31.5(8) y
C30 C31 C32 O33 9.6(9) y
C30 C31 C32 O34 -171.9(5) y
C35 C36 C37 O38 48.3(14) y
C35 C36 C37 O39 -133.3(9) y
C40 C41 C42 O43 -19(2) y
C40 C41 C42 O44 159.5(13) y
